data_8104239
loop_
_publ_author_name
'Elammari, L.'
'Elouadi, B.'
'Cot, L.'
'Durand, J.'

_publ_section_title
;
 The structure of Na Zn P O4
;
_journal_name_full 'Zeitschrift fuer Kristallographie (149,1979-)'
_journal_page_first 137
_journal_page_last 140
_journal_volume 180
_journal_year 1987
_chemical_formula_sum 'Na O4 P Zn'
_chemical_name_systematic 'Na Zn (P O4)'
_space_group_IT_number 14
_symmetry_space_group_name_Hall '-P 2yn'
_symmetry_space_group_name_H-M 'P 1 21/n 1'
_cell_angle_alpha 90
_cell_angle_beta 89.8
_cell_angle_gamma 90
_cell_formula_units_Z 12
_cell_length_a 8.656
_cell_length_b 8.106
_cell_length_c 15.26
_cell_volume 1070.720
_citation_journal_id_ASTM ZEKRDZ
_cod_data_source_file Elammari_ZEKRDZ_1987_1800.cif
_cod_data_source_block Na1O4P1Zn1
_cod_original_cell_volume 1070.72
_cod_original_sg_symbol_Hall '-P 2ybc (x-z,y,z)'
_cod_original_formula_sum 'Na1 O4 P1 Zn1'
_cod_database_code 8104239

loop_
_symmetry_equiv_pos_as_xyz
x,y,z
-x+1/2,y+1/2,-z+1/2
-x,-y,-z
x-1/2,-y-1/2,z-1/2

loop_
_atom_site_label
_atom_site_type_symbol
_atom_site_fract_x
_atom_site_fract_y
_atom_site_fract_z
_atom_site_occupancy
_atom_site_U_iso_or_equiv
O1 O-2 0.0097 0.5053 0.8867 1 0.0
P1 P+5 0.4419 0.8261 0.4086 1 0.0
O10 O-2 0.4358 0.225 0.2049 1 0.0
O6 O-2 0.9549 0.3522 0.3674 1 0.0
O3 O-2 0.081 0.2267 0.1765 1 0.0
Na2 Na+1 0.7364 0.5311 0.4091 1 0.0
Na3 Na+1 0.7261 0.4712 0.0655 1 0.0
P2 P+5 0.1022 0.3237 0.4216 1 0.0
O9 O-2 0.5687 0.494 0.1893 1 0.0
Zn3 Zn+2 0.9171 0.2178 0.2648 1 0.0
O2 O-2 0.9448 0.2327 0.0317 1 0.0
P3 P+5 0.9227 0.8258 0.2662 1 0.0
O7 O-2 0.0651 0.2276 0.5061 1 0.0
Zn2 Zn+2 0.1101 0.713 0.4201 1 0.0
O12 O-2 0.5754 0.3485 0.3336 1 0.0
O8 O-2 0.2216 0.2266 0.3678 1 0.0
O4 O-2 0.2147 0.3481 0.0454 1 0.0
Na1 Na+1 0.2545 0.5265 0.2476 1 0.0
Zn1 Zn+2 0.4371 0.2181 0.4065 1 0.0
O5 O-2 0.1735 0.4894 0.4458 1 0.0
O11 O-2 0.724 0.237 0.2031 1 0.0
